data_7211614
loop_
_publ_author_name
'Wang, Ying'
'Zhang, Zhen-Jie'
'Shi, Wei'
'Cheng, Peng'
'Liao, Dai-Zheng'
'Yan, Shi-Ping'

_publ_section_title
;
 3D heterometal--organic frameworks based on oxydiacetic acid
;
_journal_issue 4
_journal_name_full CrystEngComm
_journal_page_first 1086
_journal_paper_doi 10.1039/b910838f
_journal_volume 12
_journal_year 2010
_chemical_formula_sum 'C48 H72 La4 Mn6 O78'
_chemical_formula_weight 2782.34
_chemical_name_systematic
;
?
;
_space_group_IT_number 228
_symmetry_cell_setting cubic
_symmetry_space_group_name_Hall '-F 4ud 2vw 3'
_symmetry_space_group_name_H-M 'F d -3 c :2'
_atom_sites_solution_hydrogens geom
_atom_sites_solution_primary direct
_atom_sites_solution_secondary difmap
_audit_creation_method SHELXL-97
_cell_angle_alpha 90.00
_cell_angle_beta 90.00
_cell_angle_gamma 90.00
_cell_formula_units_Z 8
_cell_length_a 25.9723(6)
_cell_length_b 25.9723(6)
_cell_length_c 25.9723(6)
_cell_measurement_reflns_used 1782
_cell_measurement_temperature 293(2)
_cell_measurement_theta_max 23.15
_cell_measurement_theta_min 2.21
_cell_volume 17519.9(7)
_computing_cell_refinement 'Bruker SMART'
_computing_data_collection 'Bruker SMART'
_computing_data_reduction 'Bruker SAINT'
_computing_molecular_graphics 'Bruker SHELXTL'
_computing_publication_material 'Bruker SHELXTL'
_computing_structure_refinement 'SHELXL-97 (Sheldrick, 1997)'
_computing_structure_solution 'SHELXS-97 (Sheldrick, 1990)'
_diffrn_ambient_temperature 293(2)
_diffrn_measured_fraction_theta_full 1.000
_diffrn_measured_fraction_theta_max 1.000
_diffrn_measurement_device_type 'CCD area detector'
_diffrn_measurement_method 'phi and omega scans'
_diffrn_radiation_monochromator graphite
_diffrn_radiation_source 'rotating node'
_diffrn_radiation_type MoK\a
_diffrn_radiation_wavelength 0.71073
_diffrn_reflns_av_R_equivalents 0.0783
_diffrn_reflns_av_sigmaI/netI 0.0196
_diffrn_reflns_limit_h_max 34
_diffrn_reflns_limit_h_min -29
_diffrn_reflns_limit_k_max 34
_diffrn_reflns_limit_k_min -34
_diffrn_reflns_limit_l_max 33
_diffrn_reflns_limit_l_min -34
_diffrn_reflns_number 26085
_diffrn_reflns_theta_full 27.93
_diffrn_reflns_theta_max 27.93
_diffrn_reflns_theta_min 2.22
_exptl_absorpt_coefficient_mu 2.870
_exptl_absorpt_correction_T_max 0.6894
_exptl_absorpt_correction_T_min 0.5975
_exptl_absorpt_correction_type multi-scan
_exptl_absorpt_process_details SADABS
_exptl_crystal_colour Colorless
_exptl_crystal_density_diffrn 2.119
_exptl_crystal_density_meas ?
_exptl_crystal_density_method 'not measured'
_exptl_crystal_description Block
_exptl_crystal_F_000 10992
_exptl_crystal_size_max 0.20
_exptl_crystal_size_mid 0.16
_exptl_crystal_size_min 0.14
_refine_diff_density_max 2.268
_refine_diff_density_min -1.564
_refine_diff_density_rms 0.149
_refine_ls_extinction_method none
_refine_ls_goodness_of_fit_ref 1.026
_refine_ls_hydrogen_treatment constr
_refine_ls_matrix_type full
_refine_ls_number_parameters 57
_refine_ls_number_reflns 888
_refine_ls_number_restraints 1
_refine_ls_restrained_S_all 1.038
_refine_ls_R_factor_all 0.0892
_refine_ls_R_factor_gt 0.0409
_refine_ls_shift/su_max 0.083
_refine_ls_shift/su_mean 0.008
_refine_ls_structure_factor_coef Fsqd
_refine_ls_weighting_details 'calc w=1/[\s^2^(Fo^2^)+(0.0882P)^2^+398.4311P] where P=(Fo^2^+2Fc^2^)/3'
_refine_ls_weighting_scheme calc
_refine_ls_wR_factor_gt 0.1279
_refine_ls_wR_factor_ref 0.1881
_reflns_number_gt 433
_reflns_number_total 888
_reflns_threshold_expression >2sigma(I)
_cod_data_source_file b910838f.txt
_cod_data_source_block La_Mn
_cod_depositor_comments
;
The following automatic conversions were performed:

'_symmetry_cell_setting' value 'Cubic' changed to 'cubic' according
to /home/saulius/struct/CIF-dictionaries/cif_core.dic dictionary
named 'cif_core.dic' version 2.4.2 from
2011-04-26.

'_exptl_absorpt_correction_type' value 'MULTI-SCAN'
changed to 'multi-scan' according to
/home/saulius/struct/CIF-dictionaries/cif_core.dic dictionary named
'cif_core.dic' version 2.4.2 from 2011-04-26.

Automatic conversion script
Id: cif_fix_values 1891 2012-01-12 08:04:46Z andrius 

The following automatic conversions were performed:

'_exptl_crystal_density_meas' value 'NONE' was changed to '?' - the
value is perceived as not measured.

Automatic conversion script
Id: cif_fix_values 3008 2015-01-20 13:52:24Z robertas 
;
_cod_original_sg_symbol_H-M Fd-3c
_cod_database_code 7211614

loop_
_symmetry_equiv_pos_as_xyz
'x, y, z'
'-x+1/4, -y+3/4, z+1/2'
'-x+3/4, y+1/2, -z+1/4'
'x+1/2, -y+1/4, -z+3/4'
'z, x, y'
'z+1/2, -x+1/4, -y+3/4'
'-z+1/4, -x+3/4, y+1/2'
'-z+3/4, x+1/2, -y+1/4'
'y, z, x'
'-y+3/4, z+1/2, -x+1/4'
'y+1/2, -z+1/4, -x+3/4'
'-y+1/4, -z+3/4, x+1/2'
'y+3/4, x+1/4, -z'
'-y+1/2, -x+1/2, -z+1/2'
'y+1/4, -x, z+3/4'
'-y, x+3/4, z+1/4'
'x+3/4, z+1/4, -y'
'-x, z+3/4, y+1/4'
'-x+1/2, -z+1/2, -y+1/2'
'x+1/4, -z, y+3/4'
'z+3/4, y+1/4, -x'
'z+1/4, -y, x+3/4'
'-z, y+3/4, x+1/4'
'-z+1/2, -y+1/2, -x+1/2'
'x, y+1/2, z+1/2'
'-x+1/4, -y+5/4, z+1'
'-x+3/4, y+1, -z+3/4'
'x+1/2, -y+3/4, -z+5/4'
'z, x+1/2, y+1/2'
'z+1/2, -x+3/4, -y+5/4'
'-z+1/4, -x+5/4, y+1'
'-z+3/4, x+1, -y+3/4'
'y, z+1/2, x+1/2'
'-y+3/4, z+1, -x+3/4'
'y+1/2, -z+3/4, -x+5/4'
'-y+1/4, -z+5/4, x+1'
'y+3/4, x+3/4, -z+1/2'
'-y+1/2, -x+1, -z+1'
'y+1/4, -x+1/2, z+5/4'
'-y, x+5/4, z+3/4'
'x+3/4, z+3/4, -y+1/2'
'-x, z+5/4, y+3/4'
'-x+1/2, -z+1, -y+1'
'x+1/4, -z+1/2, y+5/4'
'z+3/4, y+3/4, -x+1/2'
'z+1/4, -y+1/2, x+5/4'
'-z, y+5/4, x+3/4'
'-z+1/2, -y+1, -x+1'
'x+1/2, y, z+1/2'
'-x+3/4, -y+3/4, z+1'
'-x+5/4, y+1/2, -z+3/4'
'x+1, -y+1/4, -z+5/4'
'z+1/2, x, y+1/2'
'z+1, -x+1/4, -y+5/4'
'-z+3/4, -x+3/4, y+1'
'-z+5/4, x+1/2, -y+3/4'
'y+1/2, z, x+1/2'
'-y+5/4, z+1/2, -x+3/4'
'y+1, -z+1/4, -x+5/4'
'-y+3/4, -z+3/4, x+1'
'y+5/4, x+1/4, -z+1/2'
'-y+1, -x+1/2, -z+1'
'y+3/4, -x, z+5/4'
'-y+1/2, x+3/4, z+3/4'
'x+5/4, z+1/4, -y+1/2'
'-x+1/2, z+3/4, y+3/4'
'-x+1, -z+1/2, -y+1'
'x+3/4, -z, y+5/4'
'z+5/4, y+1/4, -x+1/2'
'z+3/4, -y, x+5/4'
'-z+1/2, y+3/4, x+3/4'
'-z+1, -y+1/2, -x+1'
'x+1/2, y+1/2, z'
'-x+3/4, -y+5/4, z+1/2'
'-x+5/4, y+1, -z+1/4'
'x+1, -y+3/4, -z+3/4'
'z+1/2, x+1/2, y'
'z+1, -x+3/4, -y+3/4'
'-z+3/4, -x+5/4, y+1/2'
'-z+5/4, x+1, -y+1/4'
'y+1/2, z+1/2, x'
'-y+5/4, z+1, -x+1/4'
'y+1, -z+3/4, -x+3/4'
'-y+3/4, -z+5/4, x+1/2'
'y+5/4, x+3/4, -z'
'-y+1, -x+1, -z+1/2'
'y+3/4, -x+1/2, z+3/4'
'-y+1/2, x+5/4, z+1/4'
'x+5/4, z+3/4, -y'
'-x+1/2, z+5/4, y+1/4'
'-x+1, -z+1, -y+1/2'
'x+3/4, -z+1/2, y+3/4'
'z+5/4, y+3/4, -x'
'z+3/4, -y+1/2, x+3/4'
'-z+1/2, y+5/4, x+1/4'
'-z+1, -y+1, -x+1/2'
'-x, -y, -z'
'x-1/4, y-3/4, -z-1/2'
'x-3/4, -y-1/2, z-1/4'
'-x-1/2, y-1/4, z-3/4'
'-z, -x, -y'
'-z-1/2, x-1/4, y-3/4'
'z-1/4, x-3/4, -y-1/2'
'z-3/4, -x-1/2, y-1/4'
'-y, -z, -x'
'y-3/4, -z-1/2, x-1/4'
'-y-1/2, z-1/4, x-3/4'
'y-1/4, z-3/4, -x-1/2'
'-y-3/4, -x-1/4, z'
'y-1/2, x-1/2, z-1/2'
'-y-1/4, x, -z-3/4'
'y, -x-3/4, -z-1/4'
'-x-3/4, -z-1/4, y'
'x, -z-3/4, -y-1/4'
'x-1/2, z-1/2, y-1/2'
'-x-1/4, z, -y-3/4'
'-z-3/4, -y-1/4, x'
'-z-1/4, y, -x-3/4'
'z, -y-3/4, -x-1/4'
'z-1/2, y-1/2, x-1/2'
'-x, -y+1/2, -z+1/2'
'x-1/4, y-1/4, -z'
'x-3/4, -y, z+1/4'
'-x-1/2, y+1/4, z-1/4'
'-z, -x+1/2, -y+1/2'
'-z-1/2, x+1/4, y-1/4'
'z-1/4, x-1/4, -y'
'z-3/4, -x, y+1/4'
'-y, -z+1/2, -x+1/2'
'y-3/4, -z, x+1/4'
'-y-1/2, z+1/4, x-1/4'
'y-1/4, z-1/4, -x'
'-y-3/4, -x+1/4, z+1/2'
'y-1/2, x, z'
'-y-1/4, x+1/2, -z-1/4'
'y, -x-1/4, -z+1/4'
'-x-3/4, -z+1/4, y+1/2'
'x, -z-1/4, -y+1/4'
'x-1/2, z, y'
'-x-1/4, z+1/2, -y-1/4'
'-z-3/4, -y+1/4, x+1/2'
'-z-1/4, y+1/2, -x-1/4'
'z, -y-1/4, -x+1/4'
'z-1/2, y, x'
'-x+1/2, -y, -z+1/2'
'x+1/4, y-3/4, -z'
'x-1/4, -y-1/2, z+1/4'
'-x, y-1/4, z-1/4'
'-z+1/2, -x, -y+1/2'
'-z, x-1/4, y-1/4'
'z+1/4, x-3/4, -y'
'z-1/4, -x-1/2, y+1/4'
'-y+1/2, -z, -x+1/2'
'y-1/4, -z-1/2, x+1/4'
'-y, z-1/4, x-1/4'
'y+1/4, z-3/4, -x'
'-y-1/4, -x-1/4, z+1/2'
'y, x-1/2, z'
'-y+1/4, x, -z-1/4'
'y+1/2, -x-3/4, -z+1/4'
'-x-1/4, -z-1/4, y+1/2'
'x+1/2, -z-3/4, -y+1/4'
'x, z-1/2, y'
'-x+1/4, z, -y-1/4'
'-z-1/4, -y-1/4, x+1/2'
'-z+1/4, y, -x-1/4'
'z+1/2, -y-3/4, -x+1/4'
'z, y-1/2, x'
'-x+1/2, -y+1/2, -z'
'x+1/4, y-1/4, -z-1/2'
'x-1/4, -y, z-1/4'
'-x, y+1/4, z-3/4'
'-z+1/2, -x+1/2, -y'
'-z, x+1/4, y-3/4'
'z+1/4, x-1/4, -y-1/2'
'z-1/4, -x, y-1/4'
'-y+1/2, -z+1/2, -x'
'y-1/4, -z, x-1/4'
'-y, z+1/4, x-3/4'
'y+1/4, z-1/4, -x-1/2'
'-y-1/4, -x+1/4, z'
'y, x, z-1/2'
'-y+1/4, x+1/2, -z-3/4'
'y+1/2, -x-1/4, -z-1/4'
'-x-1/4, -z+1/4, y'
'x+1/2, -z-1/4, -y-1/4'
'x, z, y-1/2'
'-x+1/4, z+1/2, -y-3/4'
'-z-1/4, -y+1/4, x'
'-z+1/4, y+1/2, -x-3/4'
'z+1/2, -y-1/4, -x-1/4'
'z, y, x-1/2'

loop_
_atom_site_label
_atom_site_type_symbol
_atom_site_fract_x
_atom_site_fract_y
_atom_site_fract_z
_atom_site_U_iso_or_equiv
_atom_site_adp_type
_atom_site_occupancy
_atom_site_symmetry_multiplicity
_atom_site_calc_flag
_atom_site_refinement_flags
La1 La 0.0000 0.0000 0.7500 0.0309(4) Uani 1 6 d S
Mn1 Mn 0.0000 0.0000 1.0000 0.0360(7) Uani 1 6 d S
Mn2 Mn 0.6250 0.6250 0.1250 0.0793(17) Uani 1 12 d S
O1 O -0.0298(2) 0.0086(2) 0.8365(2) 0.0602(16) Uani 1 1 d .
O2 O -0.0199(2) 0.0138(2) 0.9203(2) 0.0603(16) Uani 1 1 d .
O3 O 0.0662(2) 0.0000 0.8162(2) 0.052(2) Uani 1 2 d S
O4 O 0.7077(4) 0.6250 0.1250 0.099(3) Uani 1 2 d SD
H4A H 0.7339 0.6141 0.1083 0.119 Uiso 1 1 d RD
C1 C -0.0014(3) 0.0088(3) 0.8760(4) 0.051(3) Uani 1 1 d .
C2 C 0.0556(3) 0.0032(4) 0.8697(3) 0.071(3) Uani 1 1 d .
H2A H 0.0732 0.0326 0.8846 0.085 Uiso 1 1 calc R
H2B H 0.0675 -0.0277 0.8870 0.085 Uiso 1 1 calc R
O5 O 0.6250 0.3256(10) 0.1250 0.113(8) Uani 0.50 2 d SP

loop_
_atom_site_aniso_label
_atom_site_aniso_U_11
_atom_site_aniso_U_22
_atom_site_aniso_U_33
_atom_site_aniso_U_23
_atom_site_aniso_U_13
_atom_site_aniso_U_12
La1 0.0309(4) 0.0309(4) 0.0309(4) -0.0110(2) -0.0110(2) 0.0110(2)
Mn1 0.0360(7) 0.0360(7) 0.0360(7) 0.0031(5) 0.0031(5) 0.0031(5)
Mn2 0.0793(17) 0.0793(17) 0.0793(17) 0.000 0.000 0.000
O1 0.053(4) 0.078(4) 0.049(4) -0.012(3) -0.009(3) 0.010(3)
O2 0.064(4) 0.065(4) 0.053(4) -0.005(3) -0.002(3) 0.009(3)
O3 0.042(3) 0.071(6) 0.042(3) -0.012(3) -0.008(3) 0.012(3)
O4 0.069(6) 0.145(10) 0.083(7) -0.015(6) 0.000 0.000
C1 0.061(6) 0.043(5) 0.049(6) -0.010(3) -0.011(4) 0.010(4)
C2 0.060(6) 0.096(8) 0.056(6) -0.012(5) -0.010(4) 0.017(5)
O5 0.15(2) 0.12(2) 0.066(13) 0.000 0.024(14) 0.000

loop_
_atom_type_symbol
_atom_type_description
_atom_type_scat_dispersion_real
_atom_type_scat_dispersion_imag
_atom_type_scat_source
C C 0.0033 0.0016 'International Tables Vol C Tables 4.2.6.8 and 6.1.1.4'
H H 0.0000 0.0000 'International Tables Vol C Tables 4.2.6.8 and 6.1.1.4'
O O 0.0106 0.0060 'International Tables Vol C Tables 4.2.6.8 and 6.1.1.4'
Mn Mn 0.3368 0.7283 'International Tables Vol C Tables 4.2.6.8 and 6.1.1.4'
La La -0.2871 2.4523 'International Tables Vol C Tables 4.2.6.8 and 6.1.1.4'

loop_
_geom_angle_atom_site_label_1
_geom_angle_atom_site_label_2
_geom_angle_atom_site_label_3
_geom_angle
_geom_angle_site_symmetry_1
_geom_angle_site_symmetry_3
O1 La1 O1 86.0(3) 32_545 86_446
O1 La1 O1 128.3(3) 32_545 42_535
O1 La1 O1 79.2(2) 86_446 42_535
O1 La1 O1 79.2(2) 32_545 .
O1 La1 O1 145.7(3) 86_446 .
O1 La1 O1 86.0(3) 42_535 .
O1 La1 O1 79.2(2) 32_545 83_455
O1 La1 O1 128.3(3) 86_446 83_455
O1 La1 O1 145.7(3) 42_535 83_455
O1 La1 O1 79.2(2) . 83_455
O1 La1 O1 145.7(3) 32_545 22_455
O1 La1 O1 79.2(2) 86_446 22_455
O1 La1 O1 79.2(2) 42_535 22_455
O1 La1 O1 128.3(3) . 22_455
O1 La1 O1 86.0(3) 83_455 22_455
O1 La1 O3 64.13(14) 32_545 32_545
O1 La1 O3 72.84(14) 86_446 32_545
O1 La1 O3 64.13(14) 42_535 32_545
O1 La1 O3 72.84(14) . 32_545
O1 La1 O3 137.01(14) 83_455 32_545
O1 La1 O3 137.01(14) 22_455 32_545
O1 La1 O3 137.01(14) 32_545 .
O1 La1 O3 137.01(14) 86_446 .
O1 La1 O3 72.84(14) 42_535 .
O1 La1 O3 64.13(14) . .
O1 La1 O3 72.84(14) 83_455 .
O1 La1 O3 64.13(14) 22_455 .
O3 La1 O3 120.0 32_545 .
O1 La1 O3 72.84(14) 32_545 83_455
O1 La1 O3 64.13(14) 86_446 83_455
O1 La1 O3 137.01(14) 42_535 83_455
O1 La1 O3 137.01(14) . 83_455
O1 La1 O3 64.13(14) 83_455 83_455
O1 La1 O3 72.84(14) 22_455 83_455
O3 La1 O3 120.0 32_545 83_455
O3 La1 O3 120.0 . 83_455
O2 Mn1 O2 91.7(2) 5_456 105_566
O2 Mn1 O2 88.3(2) 5_456 .
O2 Mn1 O2 91.7(2) 105_566 .
O2 Mn1 O2 88.3(2) 5_456 9_546
O2 Mn1 O2 180.000(1) 105_566 9_546
O2 Mn1 O2 88.3(2) . 9_546
O2 Mn1 O2 180.000(1) 5_456 101_656
O2 Mn1 O2 88.3(2) 105_566 101_656
O2 Mn1 O2 91.7(2) . 101_656
O2 Mn1 O2 91.7(2) 9_546 101_656
O2 Mn1 O2 91.7(2) 5_456 97_557
O2 Mn1 O2 88.3(2) 105_566 97_557
O2 Mn1 O2 180.000(1) . 97_557
O2 Mn1 O2 91.7(2) 9_546 97_557
O2 Mn1 O2 88.3(2) 101_656 97_557
O4 Mn2 O4 90.000(1) 58 .
O4 Mn2 O4 90.000(2) 58 26_654
O4 Mn2 O4 180.0 . 26_654
O4 Mn2 O4 90.0 58 53_554
O4 Mn2 O4 90.000(1) . 53_554
O4 Mn2 O4 90.000(1) 26_654 53_554
O4 Mn2 O4 90.0 58 6_565
O4 Mn2 O4 90.000(1) . 6_565
O4 Mn2 O4 90.000(1) 26_654 6_565
O4 Mn2 O4 180.000(1) 53_554 6_565
O4 Mn2 O4 180.000(1) 58 33_554
O4 Mn2 O4 90.000(1) . 33_554
O4 Mn2 O4 90.000(1) 26_654 33_554
O4 Mn2 O4 90.000(1) 53_554 33_554
O4 Mn2 O4 90.000(1) 6_565 33_554
C1 O1 La1 125.1(6) . .
C1 O2 Mn1 140.4(6) . .
C2 O3 C2 112.6(9) . 22_455
C2 O3 La1 123.7(4) . .
C2 O3 La1 123.7(4) 22_455 .
Mn2 O4 H4A 142.7 . .
O2 C1 O1 121.6(8) . .
O2 C1 C2 119.2(7) . .
O1 C1 C2 119.3(8) . .
O3 C2 C1 107.7(7) . .
O3 C2 H2A 110.2 . .
C1 C2 H2A 110.2 . .
O3 C2 H2B 110.2 . .
C1 C2 H2B 110.2 . .
H2A C2 H2B 108.5 . .

loop_
_geom_bond_atom_site_label_1
_geom_bond_atom_site_label_2
_geom_bond_distance
_geom_bond_site_symmetry_2
La1 O1 2.388(6) 32_545
La1 O1 2.388(6) 86_446
La1 O1 2.388(6) 42_535
La1 O1 2.388(6) .
La1 O1 2.388(6) 83_455
La1 O1 2.388(6) 22_455
La1 O3 2.432(7) 32_545
La1 O3 2.432(7) .
La1 O3 2.432(7) 83_455
Mn1 O2 2.163(7) 5_456
Mn1 O2 2.163(7) 105_566
Mn1 O2 2.163(7) .
Mn1 O2 2.163(7) 9_546
Mn1 O2 2.163(7) 101_656
Mn1 O2 2.163(7) 97_557
Mn2 O4 2.147(10) 58
Mn2 O4 2.147(10) .
Mn2 O4 2.147(10) 26_654
Mn2 O4 2.147(10) 53_554
Mn2 O4 2.147(10) 6_565
Mn2 O4 2.147(10) 33_554
O1 C1 1.262(9) .
O2 C1 1.253(10) .
O3 C2 1.419(9) .
O3 C2 1.419(10) 22_455
O4 H4A 0.8547 .
C1 C2 1.498(11) .
C2 H2A 0.9700 .
C2 H2B 0.9700 .

loop_
_geom_torsion_atom_site_label_1
_geom_torsion_atom_site_label_2
_geom_torsion_atom_site_label_3
_geom_torsion_atom_site_label_4
_geom_torsion
_geom_torsion_site_symmetry_1
_geom_torsion_site_symmetry_4
O1 La1 O1 C1 156.1(7) 32_545 .
O1 La1 O1 C1 -137.9(7) 86_446 .
O1 La1 O1 C1 -73.7(6) 42_535 .
O1 La1 O1 C1 75.1(7) 83_455 .
O1 La1 O1 C1 -0.9(6) 22_455 .
O3 La1 O1 C1 -137.9(7) 32_545 .
O3 La1 O1 C1 -0.9(6) . .
O3 La1 O1 C1 106.3(6) 83_455 .
O2 Mn1 O2 C1 -144.1(8) 5_456 .
O2 Mn1 O2 C1 124.2(9) 105_566 .
O2 Mn1 O2 C1 -55.8(9) 9_546 .
O2 Mn1 O2 C1 35.9(8) 101_656 .
O2 Mn1 O2 C1 16(100) 97_557 .
O1 La1 O3 C2 -32.4(5) 32_545 .
O1 La1 O3 C2 147.6(5) 86_446 .
O1 La1 O3 C2 95.9(5) 42_535 .
O1 La1 O3 C2 2.0(5) . .
O1 La1 O3 C2 -84.1(5) 83_455 .
O1 La1 O3 C2 -178.0(5) 22_455 .
O3 La1 O3 C2 50.8(5) 32_545 .
O3 La1 O3 C2 -129.2(5) 83_455 .
O1 La1 O3 C2 147.6(5) 32_545 22_455
O1 La1 O3 C2 -32.4(5) 86_446 22_455
O1 La1 O3 C2 -84.1(5) 42_535 22_455
O1 La1 O3 C2 -178.0(5) . 22_455
O1 La1 O3 C2 95.9(5) 83_455 22_455
O1 La1 O3 C2 2.0(5) 22_455 22_455
O3 La1 O3 C2 -129.2(5) 32_545 22_455
O3 La1 O3 C2 50.8(5) 83_455 22_455
Mn1 O2 C1 O1 160.6(6) . .
Mn1 O2 C1 C2 -19.7(13) . .
La1 O1 C1 O2 179.5(5) . .
La1 O1 C1 C2 -0.2(12) . .
C2 O3 C2 C1 177.4(9) 22_455 .
La1 O3 C2 C1 -2.6(9) . .
O2 C1 C2 O3 -178.0(7) . .
O1 C1 C2 O3 1.7(12) . .
